data_7126871
loop_
_publ_author_name
'Shin, Bongki'
'Park, Younwoo'
'Jeong, Donghyun'
'Cho, Jaeheung'

_publ_section_title
;
 Nucleophilic reactivity of a mononuclear
 cobalt(iii)-bis(tert-butylperoxo) complex.
;
_journal_issue 66
_journal_name_full 'Chemical communications (Cambridge, England)'
_journal_page_first 9449
_journal_page_last 9452
_journal_paper_doi 10.1039/d0cc03385e
_journal_volume 56
_journal_year 2020
_chemical_formula_sum 'C21 H36 Cl Co N6 O6 S'
_chemical_formula_weight 595.00
_chemical_name_common '[Co(Me3-TPDAP)(SCN)(OOtBu)](ClO4)'
_space_group_crystal_system orthorhombic
_space_group_IT_number 61
_space_group_name_Hall '-P 2ac 2ab'
_space_group_name_H-M_alt 'P b c a'
_atom_sites_solution_hydrogens geom
_audit_update_record
;
2019-04-01 deposited with the CCDC.	2020-07-10 downloaded from the CCDC.
;
_cell_angle_alpha 90
_cell_angle_beta 90
_cell_angle_gamma 90
_cell_formula_units_Z 8
_cell_length_a 9.177(7)
_cell_length_b 17.401(12)
_cell_length_c 33.72(3)
_cell_measurement_reflns_used 9959
_cell_measurement_temperature 293.(2)
_cell_measurement_theta_max 24.0466
_cell_measurement_theta_min 2.9525
_cell_volume 5385(7)
_computing_cell_refinement 'SAINT V8.34A (Bruker AXS Inc., 2013)'
_computing_data_collection 'Bruker APEX2'
_computing_data_reduction 'SAINT V8.34A (Bruker AXS Inc., 2013)'
_computing_structure_refinement 'SHELXL-2014 (Sheldrick, 2014)'
_diffrn_ambient_temperature 293.(2)
_diffrn_detector_area_resol_mean 10.4167
_diffrn_measured_fraction_theta_full 0.998
_diffrn_measured_fraction_theta_max 0.998
_diffrn_measurement_device_type 'D8 VENTURE'
_diffrn_measurement_method '/f and /w scans'
_diffrn_radiation_monochromator TRIUMPH
_diffrn_radiation_type MoKa
_diffrn_radiation_wavelength 0.71073
_diffrn_reflns_av_R_equivalents 0.2317
_diffrn_reflns_av_unetI/netI 0.0878
_diffrn_reflns_limit_h_max 10
_diffrn_reflns_limit_h_min -10
_diffrn_reflns_limit_k_max 20
_diffrn_reflns_limit_k_min -20
_diffrn_reflns_limit_l_max 40
_diffrn_reflns_limit_l_min -40
_diffrn_reflns_number 128191
_diffrn_reflns_theta_full 25.00
_diffrn_reflns_theta_max 25.00
_diffrn_reflns_theta_min 2.96
_diffrn_source 'Sealed tube'
_diffrn_source_type 'Sealed tube'
_exptl_absorpt_coefficient_mu 0.861
_exptl_absorpt_correction_T_max 0.95
_exptl_absorpt_correction_T_min 0.84
_exptl_absorpt_correction_type multi-scan
_exptl_absorpt_process_details 'SADABS V2014/3 (Bruker AXS Inc.)'
_exptl_crystal_colour 'clear light purple'
_exptl_crystal_density_diffrn 1.468
_exptl_crystal_density_method 'not measured'
_exptl_crystal_description PLATE
_exptl_crystal_F_000 2496
_exptl_crystal_size_max 0.260
_exptl_crystal_size_mid 0.190
_exptl_crystal_size_min 0.060
_refine_diff_density_max 0.686
_refine_diff_density_min -0.561
_refine_ls_extinction_method none
_refine_ls_goodness_of_fit_ref 1.133
_refine_ls_hydrogen_treatment constr
_refine_ls_matrix_type full
_refine_ls_number_parameters 332
_refine_ls_number_reflns 4738
_refine_ls_number_restraints 0
_refine_ls_restrained_S_all 1.133
_refine_ls_R_factor_all 0.1337
_refine_ls_R_factor_gt 0.0771
_refine_ls_shift/su_max 0.000
_refine_ls_shift/su_mean 0.000
_refine_ls_structure_factor_coef Fsqd
_refine_ls_weighting_details 'w=1/[\s^2^(Fo^2^)+(0.0204P)^2^+35.1127P] where P=(Fo^2^+2Fc^2^)/3'
_refine_ls_weighting_scheme calc
_refine_ls_wR_factor_gt 0.1278
_refine_ls_wR_factor_ref 0.1460
_reflns_number_gt 3179
_reflns_number_total 4738
_reflns_threshold_expression 'I > 2\s(I)'
_cod_data_source_file d0cc03385e2.cif
_cod_data_source_block BML347
_cod_depositor_comments 'Adding full bibliography for 7126870--7126872.cif.'
_cod_original_cell_volume 5385.(7)
_cod_database_code 7126871

loop_
_space_group_symop_operation_xyz
'x, y, z'
'x+1/2, -y+1/2, -z'
'-x, y+1/2, -z+1/2'
'-x+1/2, -y, z+1/2'
'-x, -y, -z'
'-x-1/2, y-1/2, z'
'x, -y-1/2, z-1/2'
'x-1/2, y, -z-1/2'

loop_
_atom_site_type_symbol
_atom_site_label
_atom_site_fract_x
_atom_site_fract_y
_atom_site_fract_z
_atom_site_U_iso_or_equiv
_atom_site_adp_type
_atom_site_calc_flag
_atom_site_refinement_flags_adp
_atom_site_refinement_flags_occupancy
_atom_site_refinement_flags_posn
_atom_site_occupancy
_atom_site_disorder_assembly
_atom_site_disorder_group
Co Co01 0.54113(9) 0.43879(4) 0.37711(2) 0.0143(2) Uani d . . . 1 . .
S S1 0.6992(3) 0.22719(10) 0.30757(6) 0.0504(6) Uani d . . . 1 . .
Cl Cl1 0.12253(17) 0.35117(8) 0.51029(4) 0.0196(3) Uani d . . . 1 . .
O O5 0.0651(5) 0.3375(2) 0.54912(12) 0.0331(12) Uani d . . . 1 . .
O O4 0.2690(6) 0.3748(4) 0.51288(15) 0.0621(18) Uani d . . . 1 . .
O O3 0.0439(7) 0.4139(3) 0.49362(16) 0.0708(19) Uani d . . . 1 . .
O O1 0.4306(5) 0.4713(2) 0.33326(11) 0.0286(11) Uani d . . . 1 . .
N N2 0.7004(5) 0.5180(3) 0.37597(14) 0.0195(11) Uani d . . . 1 . .
N N5 0.6303(6) 0.3664(3) 0.34357(14) 0.0202(12) Uani d . . . 1 . .
N N3 0.4435(5) 0.5119(2) 0.40723(12) 0.0118(11) Uani d . . . 1 . .
N N1 0.6505(5) 0.3931(3) 0.42468(13) 0.0169(12) Uani d . . . 1 . .
O O2 0.4439(6) 0.5523(2) 0.32694(13) 0.0399(13) Uani d . . . 1 . .
N N4 0.3753(6) 0.3701(2) 0.39291(13) 0.0174(11) Uani d . . . 1 . .
N N6 1.0176(9) 0.3812(5) 0.3219(3) 0.076(3) Uani d . . . 1 . .
C C6 0.3100(7) 0.4958(3) 0.42069(16) 0.0152(13) Uani d . . . 1 . .
C C5 0.2337(7) 0.5486(3) 0.44281(16) 0.0202(14) Uani d . . . 1 . .
H H5 0.1424 0.5365 0.453 0.024 Uiso calc U . R 1 . .
C C10 0.5314(7) 0.3677(3) 0.45158(16) 0.0214(14) Uani d . . . 1 . .
H H10A 0.5704 0.336 0.4727 0.026 Uiso calc U . R 1 . .
H H10B 0.4838 0.412 0.4634 0.026 Uiso calc U . R 1 . .
C C7 0.2529(7) 0.4214(3) 0.40534(17) 0.0191(14) Uani d . . . 1 . .
H H7A 0.1894 0.4309 0.3829 0.023 Uiso calc U . R 1 . .
H H7B 0.1961 0.3962 0.4258 0.023 Uiso calc U . R 1 . .
C C14 0.7690(8) 0.5288(4) 0.33646(17) 0.0285(16) Uani d . . . 1 . .
H H14A 0.8424 0.568 0.3382 0.043 Uiso calc U . R 1 . .
H H14B 0.6961 0.544 0.3176 0.043 Uiso calc U . R 1 . .
H H14C 0.8128 0.4815 0.3281 0.043 Uiso calc U . R 1 . .
C C2 0.5025(6) 0.5816(3) 0.41206(15) 0.0150(14) Uani d . . . 1 . .
C C8 0.3187(8) 0.3182(4) 0.36161(19) 0.0333(18) Uani d . . . 1 . .
H H8A 0.2355 0.2908 0.3715 0.05 Uiso calc U . R 1 . .
H H8B 0.3932 0.2823 0.3542 0.05 Uiso calc U . R 1 . .
H H8C 0.2907 0.348 0.3389 0.05 Uiso calc U . R 1 . .
C C1 0.6388(7) 0.5934(3) 0.38992(17) 0.0184(14) Uani d . . . 1 . .
H H1A 0.7093 0.6189 0.4068 0.022 Uiso calc U . R 1 . .
H H1B 0.6202 0.6262 0.3672 0.022 Uiso calc U . R 1 . .
C C4 0.2942(7) 0.6192(3) 0.44958(17) 0.0230(15) Uani d . . . 1 . .
H H4 0.2446 0.6554 0.4647 0.028 Uiso calc U . R 1 . .
C C19 0.1888(9) 0.5836(5) 0.3339(3) 0.062(3) Uani d . . . 1 . .
H H19A 0.1586 0.5315 0.3386 0.093 Uiso calc U . R 1 . .
H H19B 0.1107 0.6115 0.3216 0.093 Uiso calc U . R 1 . .
H H19C 0.2136 0.6075 0.3586 0.093 Uiso calc U . R 1 . .
C C13 0.8133(7) 0.4920(4) 0.40438(19) 0.0270(16) Uani d . . . 1 . .
H H13A 0.8732 0.5352 0.4124 0.032 Uiso calc U . R 1 . .
H H13B 0.8757 0.454 0.3919 0.032 Uiso calc U . R 1 . .
C C12 0.7391(7) 0.4574(3) 0.44012(18) 0.0240(15) Uani d . . . 1 . .
H H12A 0.8107 0.4389 0.459 0.029 Uiso calc U . R 1 . .
H H12B 0.6777 0.4951 0.4531 0.029 Uiso calc U . R 1 . .
C C3 0.4281(7) 0.6365(3) 0.43399(17) 0.0223(15) Uani d . . . 1 . .
H H3 0.469 0.6848 0.4381 0.027 Uiso calc U . R 1 . .
C C15 0.6596(8) 0.3088(4) 0.32818(19) 0.0285(17) Uani d . . . 1 . .
C C11 0.7486(7) 0.3263(3) 0.41799(18) 0.0249(15) Uani d . . . 1 . .
H H11A 0.8231 0.3402 0.3993 0.037 Uiso calc U . R 1 . .
H H11B 0.6932 0.284 0.4077 0.037 Uiso calc U . R 1 . .
H H11C 0.7929 0.3116 0.4426 0.037 Uiso calc U . R 1 . .
C C21 0.9410(11) 0.3512(5) 0.2501(2) 0.067(3) Uani d . . . 1 . .
H H21A 0.8374 0.3435 0.2495 0.101 Uiso calc U . R 1 . .
H H21B 0.9891 0.3055 0.241 0.101 Uiso calc U . R 1 . .
H H21C 0.9661 0.3935 0.2331 0.101 Uiso calc U . R 1 . .
C C9 0.4263(7) 0.3233(3) 0.42761(18) 0.0230(15) Uani d . . . 1 . .
H H9A 0.3435 0.3091 0.4439 0.028 Uiso calc U . R 1 . .
H H9B 0.4722 0.2765 0.4182 0.028 Uiso calc U . R 1 . .
C C18 0.2927(12) 0.5453(5) 0.2688(2) 0.074(3) Uani d . . . 1 . .
H H18A 0.3811 0.5441 0.2536 0.111 Uiso calc U . R 1 . .
H H18B 0.2192 0.5729 0.2543 0.111 Uiso calc U . R 1 . .
H H18C 0.26 0.4937 0.2735 0.111 Uiso calc U . R 1 . .
C C17 0.3678(11) 0.6664(4) 0.3016(2) 0.064(3) Uani d . . . 1 . .
H H17A 0.3901 0.6882 0.3271 0.096 Uiso calc U . R 1 . .
H H17B 0.2908 0.6953 0.2894 0.096 Uiso calc U . R 1 . .
H H17C 0.4529 0.668 0.2851 0.096 Uiso calc U . R 1 . .
C C20 0.9862(9) 0.3678(4) 0.2899(3) 0.052(2) Uani d . . . 1 . .
C C16 0.3198(7) 0.5839(4) 0.30689(19) 0.0286(16) Uani d . . . 1 . .
O O6 0.1093(8) 0.2873(3) 0.48599(16) 0.076(2) Uani d . . . 1 . .

loop_
_atom_site_aniso_label
_atom_site_aniso_U_11
_atom_site_aniso_U_22
_atom_site_aniso_U_33
_atom_site_aniso_U_12
_atom_site_aniso_U_13
_atom_site_aniso_U_23
Co01 0.0169(4) 0.0120(4) 0.0139(4) 0.0016(4) 0.0002(4) -0.0008(3)
S1 0.0763(17) 0.0268(10) 0.0480(12) 0.0149(11) 0.0092(12) -0.0124(9)
Cl1 0.0190(9) 0.0185(7) 0.0214(7) -0.0021(7) -0.0010(7) 0.0004(6)
O5 0.037(3) 0.031(2) 0.031(2) -0.002(2) 0.012(2) 0.008(2)
O4 0.024(3) 0.111(5) 0.051(3) -0.029(3) 0.008(3) -0.033(3)
O3 0.078(5) 0.073(4) 0.062(4) 0.037(4) 0.021(4) 0.036(3)
O1 0.049(3) 0.016(2) 0.021(2) 0.003(2) -0.012(2) -0.0037(17)
N2 0.020(3) 0.018(2) 0.020(3) 0.006(2) 0.003(2) -0.002(2)
N5 0.023(3) 0.018(3) 0.020(3) 0.002(2) 0.006(2) -0.002(2)
N3 0.016(3) 0.009(2) 0.010(2) 0.002(2) -0.007(2) 0.0022(18)
N1 0.015(3) 0.017(3) 0.019(3) 0.002(2) -0.003(2) 0.000(2)
O2 0.053(4) 0.027(2) 0.040(3) 0.002(3) -0.020(3) 0.007(2)
N4 0.019(3) 0.014(2) 0.019(2) 0.002(2) -0.004(2) -0.004(2)
N6 0.049(6) 0.078(6) 0.102(7) 0.023(4) -0.022(5) -0.031(5)
C6 0.016(4) 0.018(3) 0.012(3) 0.003(3) 0.001(3) 0.005(2)
C5 0.011(4) 0.025(4) 0.024(3) 0.010(3) 0.006(3) 0.002(3)
C10 0.020(4) 0.026(3) 0.019(3) 0.004(3) 0.002(3) 0.009(3)
C7 0.018(4) 0.016(3) 0.023(3) 0.001(3) 0.001(3) 0.001(2)
C14 0.033(4) 0.024(3) 0.029(4) -0.004(3) 0.018(3) 0.000(3)
C2 0.017(4) 0.016(3) 0.012(3) 0.003(2) -0.004(3) 0.001(2)
C8 0.036(5) 0.030(4) 0.033(4) -0.009(3) 0.002(3) -0.012(3)
C1 0.018(4) 0.013(3) 0.024(3) -0.002(3) 0.002(3) -0.003(2)
C4 0.027(4) 0.024(3) 0.018(3) 0.011(3) 0.001(3) -0.002(3)
C19 0.049(6) 0.061(6) 0.077(6) 0.011(5) 0.004(5) 0.012(5)
C13 0.018(4) 0.023(3) 0.040(4) 0.000(3) -0.006(3) -0.001(3)
C12 0.018(4) 0.023(3) 0.031(4) 0.006(3) -0.016(3) -0.004(3)
C3 0.026(4) 0.015(3) 0.027(3) 0.002(3) -0.001(3) -0.006(3)
C15 0.031(5) 0.029(4) 0.025(4) -0.001(3) 0.005(3) 0.006(3)
C11 0.024(4) 0.018(3) 0.033(4) 0.010(3) 0.001(3) 0.001(3)
C21 0.098(8) 0.056(5) 0.049(5) 0.013(6) 0.028(6) 0.005(5)
C9 0.022(4) 0.016(3) 0.030(4) 0.001(3) 0.002(3) 0.010(3)
C18 0.116(9) 0.061(6) 0.045(5) 0.032(6) -0.038(6) -0.011(4)
C17 0.087(8) 0.045(5) 0.060(6) 0.006(5) -0.018(6) 0.009(4)
C20 0.036(6) 0.039(5) 0.081(7) 0.015(4) 0.004(5) -0.011(5)
C16 0.024(4) 0.031(4) 0.030(4) 0.010(3) -0.005(3) 0.009(3)
O6 0.124(6) 0.044(3) 0.059(4) -0.041(4) 0.032(4) -0.032(3)

loop_
_atom_type_symbol
_atom_type_description
_atom_type_scat_dispersion_real
_atom_type_scat_dispersion_imag
_atom_type_scat_source
C C 0.0033 0.0016 'International Tables Vol C Tables 4.2.6.8 and 6.1.1.4'
H H 0.0000 0.0000 'International Tables Vol C Tables 4.2.6.8 and 6.1.1.4'
N N 0.0061 0.0033 'International Tables Vol C Tables 4.2.6.8 and 6.1.1.4'
O O 0.0106 0.0060 'International Tables Vol C Tables 4.2.6.8 and 6.1.1.4'
S S 0.1246 0.1234 'International Tables Vol C Tables 4.2.6.8 and 6.1.1.4'
Cl Cl 0.1484 0.1585 'International Tables Vol C Tables 4.2.6.8 and 6.1.1.4'
Co Co 0.3494 0.9721 'International Tables Vol C Tables 4.2.6.8 and 6.1.1.4'

loop_
_geom_angle_atom_site_label_1
_geom_angle_atom_site_label_2
_geom_angle_atom_site_label_3
_geom_angle_site_symmetry_1
_geom_angle_site_symmetry_3
_geom_angle
_geom_angle_publ_flag
N3 Co01 N5 . . 175.8(2) ?
N3 Co01 O1 . . 87.91(19) ?
N5 Co01 O1 . . 87.9(2) ?
N3 Co01 N4 . . 84.1(2) ?
N5 Co01 N4 . . 95.2(2) ?
O1 Co01 N4 . . 88.8(2) ?
N3 Co01 N2 . . 83.8(2) ?
N5 Co01 N2 . . 97.5(2) ?
O1 Co01 N2 . . 99.8(2) ?
N4 Co01 N2 . . 164.82(19) ?
N3 Co01 N1 . . 94.24(19) ?
N5 Co01 N1 . . 89.9(2) ?
O1 Co01 N1 . . 174.27(19) ?
N4 Co01 N1 . . 86.14(19) ?
N2 Co01 N1 . . 85.7(2) ?
O6 Cl1 O4 . . 110.8(4) ?
O6 Cl1 O3 . . 109.7(4) ?
O4 Cl1 O3 . . 106.5(4) ?
O6 Cl1 O5 . . 112.1(3) ?
O4 Cl1 O5 . . 110.1(3) ?
O3 Cl1 O5 . . 107.6(3) ?
O2 O1 Co01 . . 111.6(3) ?
C13 N2 C14 . . 108.8(5) ?
C13 N2 C1 . . 109.1(5) ?
C14 N2 C1 . . 109.2(4) ?
C13 N2 Co01 . . 106.7(3) ?
C14 N2 Co01 . . 114.4(4) ?
C1 N2 Co01 . . 108.6(3) ?
C15 N5 Co01 . . 161.5(5) ?
C2 N3 C6 . . 121.3(5) ?
C2 N3 Co01 . . 119.5(4) ?
C6 N3 Co01 . . 118.9(4) ?
C12 N1 C11 . . 108.2(5) ?
C12 N1 C10 . . 114.5(5) ?
C11 N1 C10 . . 107.8(4) ?
C12 N1 Co01 . . 104.5(3) ?
C11 N1 Co01 . . 118.7(4) ?
C10 N1 Co01 . . 103.4(3) ?
O1 O2 C16 . . 112.3(5) ?
C8 N4 C7 . . 107.5(5) ?
C8 N4 C9 . . 109.5(4) ?
C7 N4 C9 . . 109.9(4) ?
C8 N4 Co01 . . 116.0(4) ?
C7 N4 Co01 . . 106.8(3) ?
C9 N4 Co01 . . 107.0(4) ?
N3 C6 C5 . . 120.7(5) ?
N3 C6 C7 . . 112.8(5) ?
C5 C6 C7 . . 126.2(6) ?
C4 C5 C6 . . 119.0(6) ?
C4 C5 H5 . . 120.5 ?
C6 C5 H5 . . 120.5 ?
C9 C10 N1 . . 107.5(5) ?
C9 C10 H10A . . 110.2 ?
N1 C10 H10A . . 110.2 ?
C9 C10 H10B . . 110.2 ?
N1 C10 H10B . . 110.2 ?
H10A C10 H10B . . 108.5 ?
C6 C7 N4 . . 110.6(5) ?
C6 C7 H7A . . 109.5 ?
N4 C7 H7A . . 109.5 ?
C6 C7 H7B . . 109.5 ?
N4 C7 H7B . . 109.5 ?
H7A C7 H7B . . 108.1 ?
N2 C14 H14A . . 109.5 ?
N2 C14 H14B . . 109.5 ?
H14A C14 H14B . . 109.5 ?
N2 C14 H14C . . 109.5 ?
H14A C14 H14C . . 109.5 ?
H14B C14 H14C . . 109.5 ?
N3 C2 C3 . . 119.4(5) ?
N3 C2 C1 . . 114.1(5) ?
C3 C2 C1 . . 126.3(5) ?
N4 C8 H8A . . 109.5 ?
N4 C8 H8B . . 109.5 ?
H8A C8 H8B . . 109.5 ?
N4 C8 H8C . . 109.5 ?
H8A C8 H8C . . 109.5 ?
H8B C8 H8C . . 109.5 ?
C2 C1 N2 . . 110.9(4) ?
C2 C1 H1A . . 109.5 ?
N2 C1 H1A . . 109.5 ?
C2 C1 H1B . . 109.5 ?
N2 C1 H1B . . 109.5 ?
H1A C1 H1B . . 108.0 ?
C5 C4 C3 . . 119.9(6) ?
C5 C4 H4 . . 120.1 ?
C3 C4 H4 . . 120.1 ?
C16 C19 H19A . . 109.5 ?
C16 C19 H19B . . 109.5 ?
H19A C19 H19B . . 109.5 ?
C16 C19 H19C . . 109.5 ?
H19A C19 H19C . . 109.5 ?
H19B C19 H19C . . 109.5 ?
N2 C13 C12 . . 108.8(5) ?
N2 C13 H13A . . 109.9 ?
C12 C13 H13A . . 109.9 ?
N2 C13 H13B . . 109.9 ?
C12 C13 H13B . . 109.9 ?
H13A C13 H13B . . 108.3 ?
N1 C12 C13 . . 105.6(5) ?
N1 C12 H12A . . 110.6 ?
C13 C12 H12A . . 110.6 ?
N1 C12 H12B . . 110.6 ?
C13 C12 H12B . . 110.6 ?
H12A C12 H12B . . 108.8 ?
C4 C3 C2 . . 119.6(6) ?
C4 C3 H3 . . 120.2 ?
C2 C3 H3 . . 120.2 ?
N5 C15 S1 . . 178.7(6) ?
N1 C11 H11A . . 109.5 ?
N1 C11 H11B . . 109.5 ?
H11A C11 H11B . . 109.5 ?
N1 C11 H11C . . 109.5 ?
H11A C11 H11C . . 109.5 ?
H11B C11 H11C . . 109.5 ?
C20 C21 H21A . . 109.5 ?
C20 C21 H21B . . 109.5 ?
H21A C21 H21B . . 109.5 ?
C20 C21 H21C . . 109.5 ?
H21A C21 H21C . . 109.5 ?
H21B C21 H21C . . 109.5 ?
C10 C9 N4 . . 110.3(5) ?
C10 C9 H9A . . 109.6 ?
N4 C9 H9A . . 109.6 ?
C10 C9 H9B . . 109.6 ?
N4 C9 H9B . . 109.6 ?
H9A C9 H9B . . 108.1 ?
C16 C18 H18A . . 109.5 ?
C16 C18 H18B . . 109.5 ?
H18A C18 H18B . . 109.5 ?
C16 C18 H18C . . 109.5 ?
H18A C18 H18C . . 109.5 ?
H18B C18 H18C . . 109.5 ?
C16 C17 H17A . . 109.5 ?
C16 C17 H17B . . 109.5 ?
H17A C17 H17B . . 109.5 ?
C16 C17 H17C . . 109.5 ?
H17A C17 H17C . . 109.5 ?
H17B C17 H17C . . 109.5 ?
N6 C20 C21 . . 177.8(10) ?
O2 C16 C18 . . 111.8(6) ?
O2 C16 C19 . . 110.3(5) ?
C18 C16 C19 . . 113.0(7) ?
O2 C16 C17 . . 100.8(6) ?
C18 C16 C17 . . 112.4(6) ?
C19 C16 C17 . . 107.8(6) ?

loop_
_geom_bond_atom_site_label_1
_geom_bond_atom_site_label_2
_geom_bond_site_symmetry_2
_geom_bond_distance
_geom_bond_publ_flag
Co01 N3 . 1.858(4) ?
Co01 N5 . 1.880(5) ?
Co01 O1 . 1.880(4) ?
Co01 N4 . 2.007(5) ?
Co01 N2 . 2.009(5) ?
Co01 N1 . 2.053(5) ?
S1 C15 . 1.623(7) ?
Cl1 O6 . 1.387(5) ?
Cl1 O4 . 1.409(5) ?
Cl1 O3 . 1.424(5) ?
Cl1 O5 . 1.431(4) ?
O1 O2 . 1.430(6) ?
N2 C13 . 1.482(8) ?
N2 C14 . 1.486(7) ?
N2 C1 . 1.504(7) ?
N5 C15 . 1.161(7) ?
N3 C2 . 1.337(7) ?
N3 C6 . 1.337(7) ?
N1 C12 . 1.478(7) ?
N1 C11 . 1.487(7) ?
N1 C10 . 1.488(7) ?
O2 C16 . 1.434(8) ?
N4 C8 . 1.483(7) ?
N4 C7 . 1.494(7) ?
N4 C9 . 1.501(7) ?
N6 C20 . 1.142(10) ?
C6 C5 . 1.375(8) ?
C6 C7 . 1.490(8) ?
C5 C4 . 1.368(8) ?
C5 H5 . 0.93 ?
C10 C9 . 1.476(8) ?
C10 H10A . 0.97 ?
C10 H10B . 0.97 ?
C7 H7A . 0.97 ?
C7 H7B . 0.97 ?
C14 H14A . 0.96 ?
C14 H14B . 0.96 ?
C14 H14C . 0.96 ?
C2 C3 . 1.388(8) ?
C2 C1 . 1.471(8) ?
C8 H8A . 0.96 ?
C8 H8B . 0.96 ?
C8 H8C . 0.96 ?
C1 H1A . 0.97 ?
C1 H1B . 0.97 ?
C4 C3 . 1.370(9) ?
C4 H4 . 0.93 ?
C19 C16 . 1.508(10) ?
C19 H19A . 0.96 ?
C19 H19B . 0.96 ?
C19 H19C . 0.96 ?
C13 C12 . 1.509(8) ?
C13 H13A . 0.97 ?
C13 H13B . 0.97 ?
C12 H12A . 0.97 ?
C12 H12B . 0.97 ?
C3 H3 . 0.93 ?
C11 H11A . 0.96 ?
C11 H11B . 0.96 ?
C11 H11C . 0.96 ?
C21 C20 . 1.435(12) ?
C21 H21A . 0.96 ?
C21 H21B . 0.96 ?
C21 H21C . 0.96 ?
C9 H9A . 0.97 ?
C9 H9B . 0.97 ?
C18 C16 . 1.472(9) ?
C18 H18A . 0.96 ?
C18 H18B . 0.96 ?
C18 H18C . 0.96 ?
C17 C16 . 1.512(10) ?
C17 H17A . 0.96 ?
C17 H17B . 0.96 ?
C17 H17C . 0.96 ?
